data_4079512
loop_
_publ_author_name
'Pump, Eva'
'Fischer, Roland C.'
'Slugovc, Christian'

_publ_section_title
;
 Halide Exchange in Second-Generationcis-Dihalo Ruthenium Benzylidene
 Complexes
;
_journal_issue 19
_journal_name_full Organometallics
_journal_page_first 6972
_journal_paper_doi 10.1021/om300785t
_journal_volume 31
_journal_year 2012
_chemical_formula_moiety 'C32.50 H39 Cl1.89 I1.11 N2 O3 Ru'
_chemical_formula_sum 'C32.5 H39 Cl1.89 I1.11 N2 O3 Ru'
_chemical_formula_weight 814.75
_chemical_name_systematic
; 
 ? 
;
_space_group_IT_number 2
_symmetry_cell_setting triclinic
_symmetry_space_group_name_Hall '-P 1'
_symmetry_space_group_name_H-M 'P -1'
_atom_sites_solution_hydrogens geom
_atom_sites_solution_primary direct
_atom_sites_solution_secondary difmap
_audit_creation_method SHELXL-97
_cell_angle_alpha 108.225(3)
_cell_angle_beta 97.870(4)
_cell_angle_gamma 96.013(4)
_cell_formula_units_Z 4
_cell_length_a 8.0758(9)
_cell_length_b 20.4880(19)
_cell_length_c 21.520(2)
_cell_measurement_reflns_used 9978
_cell_measurement_temperature 100(2)
_cell_measurement_theta_max 26.49
_cell_measurement_theta_min 2.57
_cell_volume 3308.7(6)
_computing_cell_refinement 'Bruker SAINT'
_computing_data_collection 'Bruker APEX2'
_computing_data_reduction 'Bruker SAINT'
_computing_molecular_graphics 'Bruker SHELXTL'
_computing_publication_material 'Bruker SHELXTL'
_computing_structure_refinement 'SHELXL-97 (Sheldrick, 1997)'
_computing_structure_solution 'SHELXS-97 (Sheldrick, 1990)'
_diffrn_ambient_temperature 100(2)
_diffrn_measured_fraction_theta_full 0.998
_diffrn_measured_fraction_theta_max 0.998
_diffrn_measurement_device_type 'Bruker APEX-II CCD'
_diffrn_measurement_method '\f and \w scans'
_diffrn_radiation_monochromator graphite
_diffrn_radiation_source 'fine-focus sealed tube'
_diffrn_radiation_type MoK\a
_diffrn_radiation_wavelength 0.71073
_diffrn_reflns_av_R_equivalents 0.0623
_diffrn_reflns_av_sigmaI/netI 0.0581
_diffrn_reflns_limit_h_max 9
_diffrn_reflns_limit_h_min -9
_diffrn_reflns_limit_k_max 24
_diffrn_reflns_limit_k_min -25
_diffrn_reflns_limit_l_max 26
_diffrn_reflns_limit_l_min -25
_diffrn_reflns_number 69204
_diffrn_reflns_theta_full 26.00
_diffrn_reflns_theta_max 26.00
_diffrn_reflns_theta_min 1.01
_diffrn_standards_number 0
_exptl_absorpt_coefficient_mu 1.697
_exptl_absorpt_correction_T_max 0.830
_exptl_absorpt_correction_T_min 0.744
_exptl_absorpt_correction_type empirical
_exptl_absorpt_process_details SADABS
_exptl_crystal_colour green
_exptl_crystal_density_diffrn 1.635
_exptl_crystal_density_method 'not measured'
_exptl_crystal_description Block
_exptl_crystal_F_000 1628
_exptl_crystal_size_max 0.21
_exptl_crystal_size_mid 0.15
_exptl_crystal_size_min 0.11
_refine_diff_density_max 1.169
_refine_diff_density_min -1.018
_refine_diff_density_rms 0.129
_refine_ls_extinction_method none
_refine_ls_goodness_of_fit_ref 1.030
_refine_ls_hydrogen_treatment constr
_refine_ls_matrix_type full
_refine_ls_number_parameters 796
_refine_ls_number_reflns 12954
_refine_ls_number_restraints 1
_refine_ls_restrained_S_all 1.030
_refine_ls_R_factor_all 0.0720
_refine_ls_R_factor_gt 0.0387
_refine_ls_shift/su_max 0.002
_refine_ls_shift/su_mean 0.000
_refine_ls_structure_factor_coef Fsqd
_refine_ls_weighting_details 'calc w=1/[\s^2^(Fo^2^)+(0.0335P)^2^+6.6824P] where P=(Fo^2^+2Fc^2^)/3'
_refine_ls_weighting_scheme calc
_refine_ls_wR_factor_gt 0.0805
_refine_ls_wR_factor_ref 0.0876
_reflns_number_gt 9360
_reflns_number_total 12954
_reflns_threshold_expression >2sigma(I)
_cod_data_source_file om300785t_si_002.cif
_cod_data_source_block fj5_0m
_cod_depositor_comments
;
The following automatic conversions were performed:

'_symmetry_cell_setting' value 'Triclinic' changed to 'triclinic'
according to /home/saulius/struct/CIF-dictionaries/cif_core.dic
dictionary named 'cif_core.dic' version 2.4.2 from 2011-04-26.

Automatic conversion script
Id: cif_fix_values 1891 2012-01-12 08:04:46Z andrius 
;
_cod_original_sg_symbol_H-M P-1
_cod_original_formula_sum 'C32.50 H39 Cl1.89 I1.11 N2 O3 Ru'
_cod_database_code 4079512

loop_
_symmetry_equiv_pos_as_xyz
'x, y, z'
'-x, -y, -z'

loop_
_atom_site_label
_atom_site_type_symbol
_atom_site_fract_x
_atom_site_fract_y
_atom_site_fract_z
_atom_site_U_iso_or_equiv
_atom_site_adp_type
_atom_site_occupancy
_atom_site_symmetry_multiplicity
_atom_site_calc_flag
_atom_site_refinement_flags
_atom_site_disorder_assembly
_atom_site_disorder_group
C1 C 0.7482(5) 0.4583(2) 0.1681(2) 0.0139(9) Uani 1 1 d . A .
O1 O 0.8467(4) 0.32281(15) 0.16302(14) 0.0176(7) Uani 1 1 d . A .
C2 C 0.5428(5) 0.5227(2) 0.2127(2) 0.0193(10) Uani 1 1 d . . .
H2A H 0.5566 0.5736 0.2216 0.023 Uiso 1 1 calc R . .
H2B H 0.4664 0.5104 0.2409 0.023 Uiso 1 1 calc R . .
I2 I 1.23484(4) 0.389973(18) 0.239025(16) 0.02815(9) Uani 1 1 d . A .
O2 O 0.7706(4) 0.20799(16) 0.12100(15) 0.0247(8) Uani 1 1 d . . .
C3 C 0.4766(6) 0.4831(2) 0.1398(2) 0.0210(10) Uani 1 1 d . . .
H3A H 0.3748 0.4488 0.1337 0.025 Uiso 1 1 calc R . .
H3B H 0.4488 0.5150 0.1150 0.025 Uiso 1 1 calc R . .
I3 I 0.4889(15) 0.0390(5) 0.3213(5) 0.0176(16) Uani 0.1119(15) 1 d P A .
O3 O 1.0359(5) 0.23251(17) -0.13019(15) 0.0309(8) Uani 1 1 d . . .
C4 C 0.8162(5) 0.5179(2) 0.28768(19) 0.0134(9) Uani 1 1 d . . .
I4 I 0.69402(4) 0.239814(16) 0.371467(16) 0.02570(9) Uani 1 1 d . A .
O4 O 0.3641(4) 0.25883(15) 0.44431(14) 0.0164(7) Uani 1 1 d . A .
C5 C 0.8299(5) 0.4688(2) 0.3197(2) 0.0176(10) Uani 1 1 d . . .
O5 O 0.3609(4) 0.35907(15) 0.52285(15) 0.0222(7) Uani 1 1 d . . .
C6 C 0.9476(6) 0.4873(2) 0.3785(2) 0.0202(10) Uani 1 1 d . . .
H6 H 0.9607 0.4539 0.4003 0.024 Uiso 1 1 calc R . .
O6 O 0.7581(4) 0.22924(15) 0.71197(14) 0.0213(7) Uani 1 1 d . . .
C7 C 1.0456(6) 0.5518(2) 0.4062(2) 0.0196(10) Uani 1 1 d . . .
C8 C 1.0209(6) 0.6004(2) 0.3745(2) 0.0196(10) Uani 1 1 d . . .
H8 H 1.0844 0.6458 0.3940 0.024 Uiso 1 1 calc R . .
C9 C 0.9076(6) 0.5854(2) 0.3157(2) 0.0161(9) Uani 1 1 d . . .
C10 C 0.7218(6) 0.3985(2) 0.2953(2) 0.0227(11) Uani 1 1 d . . .
H10A H 0.6507 0.3921 0.2524 0.034 Uiso 1 1 calc R . .
H10B H 0.6497 0.3952 0.3276 0.034 Uiso 1 1 calc R . .
H10C H 0.7944 0.3624 0.2897 0.034 Uiso 1 1 calc R . .
C11 C 1.1770(6) 0.5701(3) 0.4682(2) 0.0283(12) Uani 1 1 d . . .
H11A H 1.1557 0.5365 0.4912 0.042 Uiso 1 1 calc R . .
H11B H 1.1712 0.6169 0.4975 0.042 Uiso 1 1 calc R . .
H11C H 1.2897 0.5689 0.4562 0.042 Uiso 1 1 calc R . .
C12 C 0.8856(6) 0.6398(2) 0.2830(2) 0.0223(11) Uani 1 1 d . . .
H12A H 0.7820 0.6590 0.2924 0.033 Uiso 1 1 calc R . .
H12B H 0.8773 0.6187 0.2349 0.033 Uiso 1 1 calc R . .
H12C H 0.9831 0.6772 0.3006 0.033 Uiso 1 1 calc R . .
C13 C 0.6117(5) 0.4069(2) 0.0504(2) 0.0178(10) Uani 1 1 d . . .
C14 C 0.6830(6) 0.4363(2) 0.0081(2) 0.0200(10) Uani 1 1 d . . .
C15 C 0.6750(6) 0.3944(3) -0.0577(2) 0.0249(11) Uani 1 1 d . . .
H15 H 0.7267 0.4132 -0.0868 0.030 Uiso 1 1 calc R . .
C16 C 0.5935(6) 0.3263(3) -0.0815(2) 0.0305(13) Uani 1 1 d . . .
C17 C 0.5197(6) 0.2996(3) -0.0383(2) 0.0282(12) Uani 1 1 d . . .
H17 H 0.4615 0.2531 -0.0546 0.034 Uiso 1 1 calc R . .
C18 C 0.5279(5) 0.3382(2) 0.0278(2) 0.0194(10) Uani 1 1 d . . .
C19 C 0.7655(6) 0.5106(2) 0.0321(2) 0.0249(11) Uani 1 1 d . . .
H19A H 0.6794 0.5409 0.0414 0.037 Uiso 1 1 calc R . .
H19B H 0.8231 0.5200 -0.0022 0.037 Uiso 1 1 calc R . .
H19C H 0.8483 0.5197 0.0728 0.037 Uiso 1 1 calc R . .
C21 C 0.4478(6) 0.3062(2) 0.0732(2) 0.0254(11) Uani 1 1 d . . .
H21A H 0.3337 0.3181 0.0752 0.038 Uiso 1 1 calc R . .
H21B H 0.5169 0.3244 0.1179 0.038 Uiso 1 1 calc R . .
H21C H 0.4411 0.2556 0.0560 0.038 Uiso 1 1 calc R . .
C22 C 0.9864(5) 0.3913(2) 0.0853(2) 0.0157(9) Uani 1 1 d . A .
H22 H 1.0172 0.4266 0.0672 0.019 Uiso 1 1 calc R . .
C23 C 0.9594(5) 0.3202(2) 0.0395(2) 0.0167(10) Uani 1 1 d . . .
C24 C 0.8959(6) 0.2612(2) 0.0540(2) 0.0182(10) Uani 1 1 d . . .
C25 C 0.8844(7) 0.1957(3) 0.0071(2) 0.0299(12) Uani 1 1 d . . .
H25 H 0.8429 0.1557 0.0170 0.036 Uiso 1 1 calc R . .
C26 C 0.9321(8) 0.1876(3) -0.0536(2) 0.0374(14) Uani 1 1 d . . .
H26 H 0.9233 0.1424 -0.0851 0.045 Uiso 1 1 calc R . .
C27 C 0.9926(6) 0.2455(2) -0.0683(2) 0.0248(11) Uani 1 1 d . . .
C28 C 1.0068(6) 0.3111(2) -0.0225(2) 0.0185(10) Uani 1 1 d . . .
H28 H 1.0492 0.3506 -0.0331 0.022 Uiso 1 1 calc R . .
C29 C 0.8382(6) 0.2677(2) 0.1170(2) 0.0182(10) Uani 1 1 d . . .
C30 C 0.7108(7) 0.2090(2) 0.1827(2) 0.0278(12) Uani 1 1 d . . .
H30A H 0.6080 0.2314 0.1864 0.033 Uiso 1 1 calc R . .
H30B H 0.7992 0.2352 0.2218 0.033 Uiso 1 1 calc R . .
C31 C 0.6720(7) 0.1350(3) 0.1789(3) 0.0369(14) Uani 1 1 d . . .
H31A H 0.5881 0.1094 0.1388 0.055 Uiso 1 1 calc R . .
H31B H 0.6267 0.1328 0.2183 0.055 Uiso 1 1 calc R . .
H31C H 0.7758 0.1141 0.1770 0.055 Uiso 1 1 calc R . .
C32 C 1.0959(7) 0.2901(3) -0.1484(2) 0.0275(12) Uani 1 1 d . . .
H32A H 1.0089 0.3201 -0.1475 0.041 Uiso 1 1 calc R . .
H32B H 1.1220 0.2735 -0.1933 0.041 Uiso 1 1 calc R . .
H32C H 1.1985 0.3165 -0.1170 0.041 Uiso 1 1 calc R . .
C33 C 0.1951(5) 0.1171(2) 0.3809(2) 0.0126(9) Uani 1 1 d . A .
C34 C -0.0764(6) 0.0756(3) 0.3938(2) 0.0241(11) Uani 1 1 d . . .
H34A H -0.1554 0.1047 0.4163 0.029 Uiso 1 1 calc R . .
H34B H -0.1037 0.0278 0.3952 0.029 Uiso 1 1 calc R . .
C35 C -0.0842(6) 0.0752(2) 0.3230(2) 0.0216(10) Uani 1 1 d . . .
H35A H -0.1285 0.0282 0.2906 0.026 Uiso 1 1 calc R . .
H35B H -0.1559 0.1086 0.3137 0.026 Uiso 1 1 calc R . .
C36 C 0.1592(5) 0.1132(2) 0.4928(2) 0.0165(10) Uani 1 1 d . . .
C37 C 0.1287(6) 0.1708(2) 0.5425(2) 0.0184(10) Uani 1 1 d . . .
C38 C 0.1807(6) 0.1747(2) 0.6083(2) 0.0237(11) Uani 1 1 d . . .
H38 H 0.1608 0.2134 0.6430 0.028 Uiso 1 1 calc R . .
C39 C 0.2606(6) 0.1241(2) 0.6248(2) 0.0216(11) Uani 1 1 d . . .
C40 C 0.2874(6) 0.0674(2) 0.5737(2) 0.0199(10) Uani 1 1 d . . .
H40 H 0.3429 0.0326 0.5842 0.024 Uiso 1 1 calc R . .
C41 C 0.2349(5) 0.0606(2) 0.5076(2) 0.0152(9) Uani 1 1 d . . .
C42 C 0.0435(6) 0.2267(2) 0.5270(3) 0.0272(12) Uani 1 1 d . . .
H42A H -0.0747 0.2206 0.5328 0.041 Uiso 1 1 calc R . .
H42B H 0.0477 0.2238 0.4810 0.041 Uiso 1 1 calc R . .
H42C H 0.1018 0.2723 0.5572 0.041 Uiso 1 1 calc R . .
C43 C 0.3164(7) 0.1296(3) 0.6961(2) 0.0325(12) Uani 1 1 d . . .
H43A H 0.4024 0.1709 0.7182 0.049 Uiso 1 1 calc R . .
H43B H 0.3643 0.0880 0.6977 0.049 Uiso 1 1 calc R . .
H43C H 0.2189 0.1334 0.7189 0.049 Uiso 1 1 calc R . .
C44 C 0.2557(6) -0.0034(2) 0.4534(2) 0.0230(11) Uani 1 1 d . . .
H44A H 0.3296 -0.0301 0.4722 0.034 Uiso 1 1 calc R . .
H44B H 0.3064 0.0102 0.4195 0.034 Uiso 1 1 calc R . .
H44C H 0.1448 -0.0320 0.4330 0.034 Uiso 1 1 calc R . .
C45 C 0.1397(6) 0.1016(2) 0.2600(2) 0.0195(10) Uani 1 1 d . . .
C46 C 0.1501(7) 0.0401(3) 0.2108(2) 0.0295(12) Uani 1 1 d . . .
C47 C 0.1762(7) 0.0439(3) 0.1492(2) 0.0382(14) Uani 1 1 d . . .
H47 H 0.1838 0.0024 0.1149 0.046 Uiso 1 1 calc R . .
C48 C 0.1914(7) 0.1062(3) 0.1363(3) 0.0383(14) Uani 1 1 d . . .
C49 C 0.1827(7) 0.1661(3) 0.1868(3) 0.0328(13) Uani 1 1 d . . .
H49 H 0.1961 0.2092 0.1788 0.039 Uiso 1 1 calc R . .
C50 C 0.1549(6) 0.1655(2) 0.2494(2) 0.0227(11) Uani 1 1 d . . .
C51 C 0.1377(8) -0.0288(3) 0.2230(3) 0.0370(14) Uani 1 1 d . . .
H51A H 0.0191 -0.0511 0.2119 0.055 Uiso 1 1 calc R . .
H51B H 0.1816 -0.0210 0.2699 0.055 Uiso 1 1 calc R . .
H51C H 0.2045 -0.0591 0.1951 0.055 Uiso 1 1 calc R . .
C52 C 0.2190(9) 0.1076(4) 0.0683(3) 0.0584(19) Uani 1 1 d . . .
H52A H 0.1304 0.0744 0.0340 0.088 Uiso 1 1 calc R . .
H52B H 0.3300 0.0948 0.0609 0.088 Uiso 1 1 calc R . .
H52C H 0.2144 0.1545 0.0663 0.088 Uiso 1 1 calc R . .
C53 C 0.1403(6) 0.2317(2) 0.3017(2) 0.0267(11) Uani 1 1 d . . .
H53A H 0.2516 0.2523 0.3296 0.040 Uiso 1 1 calc R . .
H53B H 0.0608 0.2218 0.3294 0.040 Uiso 1 1 calc R . .
H53C H 0.0990 0.2643 0.2805 0.040 Uiso 1 1 calc R . .
C54 C 0.5178(5) 0.1571(2) 0.4765(2) 0.0143(9) Uani 1 1 d . A .
H54 H 0.5438 0.1127 0.4757 0.017 Uiso 1 1 calc R . .
C55 C 0.5490(5) 0.2109(2) 0.5423(2) 0.0138(9) Uani 1 1 d . . .
C60 C 0.6349(5) 0.1946(2) 0.5951(2) 0.0144(9) Uani 1 1 d . . .
H60 H 0.6664 0.1497 0.5869 0.017 Uiso 1 1 calc R . .
C59 C 0.6754(5) 0.2421(2) 0.6588(2) 0.0167(10) Uani 1 1 d . . .
C58 C 0.6307(6) 0.3085(2) 0.6714(2) 0.0200(10) Uani 1 1 d . . .
H58 H 0.6596 0.3418 0.7149 0.024 Uiso 1 1 calc R . .
C57 C 0.5448(6) 0.3252(2) 0.6204(2) 0.0188(10) Uani 1 1 d . . .
H57 H 0.5135 0.3702 0.6293 0.023 Uiso 1 1 calc R . .
C56 C 0.5020(5) 0.2779(2) 0.5558(2) 0.0155(9) Uani 1 1 d . . .
C61 C 0.4062(5) 0.2967(2) 0.5027(2) 0.0181(10) Uani 1 1 d . . .
C62 C 0.2621(6) 0.3806(2) 0.4725(2) 0.0263(11) Uani 1 1 d . . .
H62A H 0.2029 0.4189 0.4947 0.032 Uiso 1 1 calc R . .
H62B H 0.1753 0.3411 0.4436 0.032 Uiso 1 1 calc R . .
C63 C 0.3712(7) 0.4043(2) 0.4306(2) 0.0285(12) Uani 1 1 d . . .
H63A H 0.4564 0.4439 0.4589 0.043 Uiso 1 1 calc R . .
H63B H 0.3010 0.4186 0.3977 0.043 Uiso 1 1 calc R . .
H63C H 0.4278 0.3662 0.4076 0.043 Uiso 1 1 calc R . .
C64 C 0.8013(6) 0.1617(2) 0.7027(2) 0.0232(11) Uani 1 1 d . . .
H64A H 0.6985 0.1270 0.6853 0.035 Uiso 1 1 calc R . .
H64B H 0.8557 0.1594 0.7454 0.035 Uiso 1 1 calc R . .
H64C H 0.8794 0.1523 0.6710 0.035 Uiso 1 1 calc R . .
N1 N 0.7083(4) 0.49958(18) 0.22421(17) 0.0158(8) Uani 1 1 d . . .
N2 N 0.6200(5) 0.44817(19) 0.11808(17) 0.0169(8) Uani 1 1 d . . .
N3 N 0.0955(5) 0.09684(18) 0.32082(18) 0.0182(8) Uani 1 1 d . . .
N4 N 0.1018(4) 0.10584(18) 0.42487(17) 0.0146(8) Uani 1 1 d . . .
Ru1 Ru 0.96898(4) 0.421538(18) 0.172993(17) 0.01346(9) Uani 1 1 d D . .
Ru2 Ru 0.43587(4) 0.164111(18) 0.396317(17) 0.01305(9) Uani 1 1 d . . .
Cl1 Cl 1.1074(12) 0.5333(4) 0.1841(6) 0.0167(9) Uani 0.8881(15) 1 d P A 1
I1 I 1.127(3) 0.5419(10) 0.1820(15) 0.026(3) Uani 0.1119(15) 1 d PD A 2
Cl2 Cl 0.5118(7) 0.0564(2) 0.3374(2) 0.0177(7) Uani 0.8881(15) 1 d P A 1
Cl3 Cl 0.5112(3) 0.04906(11) 0.94467(9) 0.0696(5) Uani 1 1 d . . .
C65A C 0.4802(17) 0.0612(8) 0.8659(7) 0.074(4) Uani 0.685(10) 1 d P B 1
H65A H 0.4635 0.0158 0.8298 0.088 Uiso 0.685(10) 1 calc PR B 1
H65B H 0.5805 0.0907 0.8617 0.088 Uiso 0.685(10) 1 calc PR B 1
Cl4A Cl 0.2954(4) 0.10274(19) 0.85971(17) 0.0689(12) Uani 0.685(10) 1 d P B 1
Cl4B Cl 0.439(3) 0.1116(4) 0.8470(4) 0.137(9) Uani 0.315(10) 1 d P B 2
C65B C 0.385(4) 0.0385(19) 0.8620(16) 0.074(4) Uani 0.315(10) 1 d P B 2
H65C H 0.4117 -0.0017 0.8272 0.088 Uiso 0.315(10) 1 calc PR B 2
H65D H 0.2623 0.0308 0.8628 0.088 Uiso 0.315(10) 1 calc PR B 2
C20 C 0.5892(8) 0.2823(3) -0.1529(2) 0.0465(16) Uani 1 1 d . . .
H20A H 0.5849 0.3118 -0.1810 0.070 Uiso 1 1 calc R . .
H20B H 0.4888 0.2463 -0.1680 0.070 Uiso 1 1 calc R . .
H20C H 0.6912 0.2603 -0.1560 0.070 Uiso 1 1 calc R . .

loop_
_atom_site_aniso_label
_atom_site_aniso_U_11
_atom_site_aniso_U_22
_atom_site_aniso_U_33
_atom_site_aniso_U_23
_atom_site_aniso_U_13
_atom_site_aniso_U_12
C1 0.015(2) 0.014(2) 0.014(2) 0.0068(18) 0.0022(18) 0.0017(18)
O1 0.0152(16) 0.0230(17) 0.0172(16) 0.0090(14) 0.0061(13) 0.0025(13)
C2 0.014(2) 0.023(2) 0.020(2) 0.005(2) 0.0037(19) 0.0069(19)
I2 0.01887(17) 0.0385(2) 0.03268(19) 0.02032(16) 0.00276(14) 0.00485(14)
O2 0.034(2) 0.0188(17) 0.0179(17) 0.0056(14) 0.0042(15) -0.0070(15)
C3 0.019(2) 0.031(3) 0.017(2) 0.011(2) 0.0049(19) 0.011(2)
I3 0.016(3) 0.020(4) 0.016(4) 0.004(3) 0.006(3) 0.004(3)
O3 0.052(2) 0.0240(18) 0.0142(17) 0.0016(14) 0.0105(16) 0.0045(17)
C4 0.012(2) 0.022(2) 0.008(2) 0.0038(18) 0.0043(17) 0.0082(18)
I4 0.02443(18) 0.02469(18) 0.03213(18) 0.01180(14) 0.01272(14) 0.00455(14)
O4 0.0165(16) 0.0160(16) 0.0164(16) 0.0044(13) 0.0022(13) 0.0055(13)
C5 0.014(2) 0.023(2) 0.018(2) 0.007(2) 0.0098(19) 0.0064(19)
O5 0.0294(19) 0.0171(17) 0.0204(17) 0.0041(14) 0.0045(14) 0.0124(14)
C6 0.024(3) 0.026(3) 0.017(2) 0.009(2) 0.010(2) 0.012(2)
O6 0.0317(19) 0.0178(17) 0.0131(16) 0.0055(13) -0.0007(14) 0.0033(14)
C7 0.019(2) 0.025(3) 0.013(2) 0.002(2) 0.0042(19) 0.008(2)
C8 0.020(2) 0.018(2) 0.017(2) -0.0018(19) 0.0073(19) 0.0061(19)
C9 0.018(2) 0.015(2) 0.016(2) 0.0042(18) 0.0092(19) 0.0055(19)
C10 0.026(3) 0.022(3) 0.021(2) 0.008(2) 0.005(2) 0.005(2)
C11 0.034(3) 0.030(3) 0.018(3) 0.007(2) -0.001(2) 0.005(2)
C12 0.023(3) 0.022(3) 0.023(3) 0.007(2) 0.004(2) 0.008(2)
C13 0.015(2) 0.026(3) 0.013(2) 0.005(2) 0.0032(18) 0.009(2)
C14 0.013(2) 0.034(3) 0.019(2) 0.014(2) 0.0047(19) 0.013(2)
C15 0.021(3) 0.045(3) 0.016(2) 0.018(2) 0.003(2) 0.018(2)
C16 0.024(3) 0.053(4) 0.012(2) 0.005(2) 0.000(2) 0.017(3)
C17 0.019(3) 0.033(3) 0.022(3) -0.002(2) -0.004(2) 0.004(2)
C18 0.012(2) 0.030(3) 0.015(2) 0.006(2) 0.0010(18) 0.005(2)
C19 0.024(3) 0.032(3) 0.028(3) 0.019(2) 0.012(2) 0.010(2)
C21 0.021(3) 0.026(3) 0.024(3) 0.006(2) 0.000(2) -0.001(2)
C22 0.013(2) 0.019(2) 0.016(2) 0.0062(19) 0.0024(18) 0.0047(18)
C23 0.014(2) 0.020(2) 0.016(2) 0.0071(19) -0.0011(18) 0.0034(19)
C24 0.018(2) 0.020(2) 0.015(2) 0.0050(19) -0.0019(19) 0.0005(19)
C25 0.046(3) 0.018(3) 0.022(3) 0.003(2) 0.007(2) -0.003(2)
C26 0.066(4) 0.022(3) 0.018(3) -0.001(2) 0.008(3) 0.002(3)
C27 0.031(3) 0.027(3) 0.013(2) 0.003(2) 0.001(2) 0.003(2)
C28 0.019(2) 0.018(2) 0.017(2) 0.0036(19) -0.0012(19) 0.0045(19)
C29 0.017(2) 0.020(2) 0.018(2) 0.007(2) 0.0005(19) 0.0029(19)
C30 0.032(3) 0.029(3) 0.021(3) 0.010(2) 0.006(2) -0.004(2)
C31 0.042(3) 0.032(3) 0.032(3) 0.014(3) -0.002(3) -0.012(3)
C32 0.034(3) 0.033(3) 0.016(2) 0.007(2) 0.010(2) 0.005(2)
C33 0.015(2) 0.008(2) 0.016(2) 0.0041(18) 0.0062(18) 0.0055(17)
C34 0.013(2) 0.034(3) 0.025(3) 0.013(2) -0.001(2) -0.003(2)
C35 0.016(2) 0.021(2) 0.025(3) 0.008(2) 0.000(2) 0.000(2)
C36 0.015(2) 0.017(2) 0.018(2) 0.0068(19) 0.0051(18) 0.0003(18)
C37 0.015(2) 0.015(2) 0.024(3) 0.0032(19) 0.0098(19) -0.0010(18)
C38 0.021(3) 0.019(2) 0.024(3) -0.003(2) 0.014(2) -0.007(2)
C39 0.020(3) 0.024(3) 0.017(2) 0.003(2) 0.007(2) -0.005(2)
C40 0.016(2) 0.018(2) 0.025(3) 0.008(2) 0.003(2) -0.0021(19)
C41 0.016(2) 0.013(2) 0.016(2) 0.0031(18) 0.0065(18) -0.0012(18)
C42 0.025(3) 0.018(3) 0.039(3) 0.006(2) 0.017(2) 0.006(2)
C43 0.033(3) 0.039(3) 0.023(3) 0.010(2) 0.005(2) -0.005(2)
C44 0.031(3) 0.012(2) 0.025(3) 0.005(2) 0.004(2) 0.006(2)
C45 0.018(2) 0.025(3) 0.015(2) 0.007(2) 0.0023(19) 0.002(2)
C46 0.035(3) 0.030(3) 0.022(3) 0.007(2) 0.003(2) 0.006(2)
C47 0.048(4) 0.046(4) 0.019(3) 0.005(2) 0.006(2) 0.015(3)
C48 0.039(3) 0.062(4) 0.025(3) 0.024(3) 0.011(2) 0.017(3)
C49 0.031(3) 0.044(3) 0.034(3) 0.026(3) 0.010(2) 0.009(3)
C50 0.016(2) 0.030(3) 0.022(3) 0.011(2) 0.002(2) 0.004(2)
C51 0.056(4) 0.025(3) 0.024(3) 0.003(2) 0.000(3) 0.008(3)
C52 0.077(5) 0.091(5) 0.028(3) 0.034(4) 0.026(3) 0.032(4)
C53 0.027(3) 0.026(3) 0.030(3) 0.015(2) 0.002(2) 0.005(2)
C54 0.010(2) 0.014(2) 0.018(2) 0.0042(18) 0.0058(18) -0.0001(17)
C55 0.010(2) 0.016(2) 0.015(2) 0.0050(18) 0.0067(17) -0.0026(17)
C60 0.013(2) 0.013(2) 0.018(2) 0.0047(18) 0.0067(18) 0.0016(18)
C59 0.015(2) 0.022(2) 0.014(2) 0.0061(19) 0.0057(18) -0.0001(19)
C58 0.028(3) 0.018(2) 0.014(2) 0.0035(19) 0.007(2) 0.004(2)
C57 0.019(2) 0.018(2) 0.020(2) 0.006(2) 0.0079(19) 0.0034(19)
C56 0.012(2) 0.019(2) 0.018(2) 0.0076(19) 0.0076(18) 0.0037(18)
C61 0.012(2) 0.019(2) 0.025(3) 0.008(2) 0.0093(19) 0.0015(19)
C62 0.032(3) 0.021(3) 0.025(3) 0.004(2) 0.003(2) 0.013(2)
C63 0.039(3) 0.021(3) 0.025(3) 0.009(2) -0.002(2) 0.007(2)
C64 0.029(3) 0.022(3) 0.018(2) 0.006(2) 0.003(2) 0.003(2)
N1 0.015(2) 0.019(2) 0.0143(19) 0.0050(16) 0.0028(15) 0.0061(16)
N2 0.016(2) 0.022(2) 0.0152(19) 0.0077(16) 0.0048(16) 0.0088(16)
N3 0.018(2) 0.017(2) 0.019(2) 0.0057(16) 0.0027(16) 0.0013(16)
N4 0.0129(19) 0.0147(19) 0.0160(19) 0.0058(15) 0.0028(15) -0.0011(15)
Ru1 0.01161(18) 0.01667(19) 0.01190(18) 0.00387(14) 0.00266(14) 0.00331(14)
Ru2 0.01303(18) 0.01359(18) 0.01241(18) 0.00335(14) 0.00395(14) 0.00244(14)
Cl1 0.011(2) 0.0188(17) 0.0197(14) 0.0055(14) 0.0066(16) -0.0010(16)
I1 0.018(5) 0.028(5) 0.026(4) 0.002(3) 0.009(3) -0.010(3)
Cl2 0.0176(15) 0.0163(19) 0.0163(19) 0.0004(12) 0.0041(13) 0.0051(13)
Cl3 0.0830(14) 0.0796(13) 0.0551(11) 0.0277(10) 0.0209(10) 0.0238(11)
C65A 0.066(10) 0.117(12) 0.072(6) 0.057(8) 0.035(9) 0.053(10)
Cl4A 0.047(2) 0.095(2) 0.0608(19) 0.0261(16) -0.0021(14) 0.0067(16)
Cl4B 0.29(2) 0.047(4) 0.058(5) 0.017(3) -0.011(7) 0.014(7)
C65B 0.066(10) 0.117(12) 0.072(6) 0.057(8) 0.035(9) 0.053(10)
C20 0.046(4) 0.067(4) 0.017(3) 0.000(3) 0.002(3) 0.014(3)

loop_
_atom_type_symbol
_atom_type_description
_atom_type_scat_dispersion_real
_atom_type_scat_dispersion_imag
_atom_type_scat_source
C C 0.0033 0.0016 'International Tables Vol C Tables 4.2.6.8 and 6.1.1.4'
H H 0.0000 0.0000 'International Tables Vol C Tables 4.2.6.8 and 6.1.1.4'
N N 0.0061 0.0033 'International Tables Vol C Tables 4.2.6.8 and 6.1.1.4'
O O 0.0106 0.0060 'International Tables Vol C Tables 4.2.6.8 and 6.1.1.4'
Cl Cl 0.1484 0.1585 'International Tables Vol C Tables 4.2.6.8 and 6.1.1.4'
Ru Ru -1.2594 0.8363 'International Tables Vol C Tables 4.2.6.8 and 6.1.1.4'
I I -0.4742 1.8119 'International Tables Vol C Tables 4.2.6.8 and 6.1.1.4'

loop_
_geom_angle_atom_site_label_1
_geom_angle_atom_site_label_2
_geom_angle_atom_site_label_3
_geom_angle
N2 C1 N1 108.5(4)
N2 C1 Ru1 132.6(3)
N1 C1 Ru1 118.9(3)
C29 O1 Ru1 128.1(3)
N1 C2 C3 102.8(3)
N1 C2 H2A 111.2
C3 C2 H2A 111.2
N1 C2 H2B 111.2
C3 C2 H2B 111.2
H2A C2 H2B 109.1
C29 O2 C30 117.8(3)
N2 C3 C2 102.9(3)
N2 C3 H3A 111.2
C2 C3 H3A 111.2
N2 C3 H3B 111.2
C2 C3 H3B 111.2
H3A C3 H3B 109.1
C27 O3 C32 118.0(4)
C5 C4 C9 121.5(4)
C5 C4 N1 119.9(4)
C9 C4 N1 118.5(4)
C61 O4 Ru2 129.4(3)
C4 C5 C6 117.6(4)
C4 C5 C10 123.4(4)
C6 C5 C10 119.0(4)
C61 O5 C62 116.9(3)
C7 C6 C5 122.8(4)
C7 C6 H6 118.6
C5 C6 H6 118.6
C59 O6 C64 118.4(3)
C6 C7 C8 117.6(4)
C6 C7 C11 122.2(4)
C8 C7 C11 120.2(4)
C9 C8 C7 122.7(4)
C9 C8 H8 118.6
C7 C8 H8 118.6
C8 C9 C4 117.6(4)
C8 C9 C12 120.8(4)
C4 C9 C12 121.7(4)
C5 C10 H10A 109.5
C5 C10 H10B 109.5
H10A C10 H10B 109.5
C5 C10 H10C 109.5
H10A C10 H10C 109.5
H10B C10 H10C 109.5
C7 C11 H11A 109.5
C7 C11 H11B 109.5
H11A C11 H11B 109.5
C7 C11 H11C 109.5
H11A C11 H11C 109.5
H11B C11 H11C 109.5
C9 C12 H12A 109.5
C9 C12 H12B 109.5
H12A C12 H12B 109.5
C9 C12 H12C 109.5
H12A C12 H12C 109.5
H12B C12 H12C 109.5
C14 C13 C18 121.6(4)
C14 C13 N2 119.4(4)
C18 C13 N2 119.0(4)
C13 C14 C15 118.2(4)
C13 C14 C19 121.1(4)
C15 C14 C19 120.7(4)
C16 C15 C14 121.5(5)
C16 C15 H15 119.2
C14 C15 H15 119.2
C15 C16 C17 118.5(4)
C15 C16 C20 120.0(5)
C17 C16 C20 121.5(5)
C18 C17 C16 122.3(5)
C18 C17 H17 118.9
C16 C17 H17 118.9
C17 C18 C13 117.8(4)
C17 C18 C21 120.3(4)
C13 C18 C21 121.9(4)
C14 C19 H19A 109.5
C14 C19 H19B 109.5
H19A C19 H19B 109.5
C14 C19 H19C 109.5
H19A C19 H19C 109.5
H19B C19 H19C 109.5
C18 C21 H21A 109.5
C18 C21 H21B 109.5
H21A C21 H21B 109.5
C18 C21 H21C 109.5
H21A C21 H21C 109.5
H21B C21 H21C 109.5
C23 C22 Ru1 128.5(3)
C23 C22 H22 115.8
Ru1 C22 H22 115.8
C28 C23 C24 118.7(4)
C28 C23 C22 116.3(4)
C24 C23 C22 124.9(4)
C25 C24 C23 119.2(4)
C25 C24 C29 119.6(4)
C23 C24 C29 121.1(4)
C26 C25 C24 121.4(5)
C26 C25 H25 119.3
C24 C25 H25 119.3
C25 C26 C27 119.6(5)
C25 C26 H26 120.2
C27 C26 H26 120.2
O3 C27 C26 115.6(4)
O3 C27 C28 124.0(4)
C26 C27 C28 120.4(4)
C27 C28 C23 120.7(4)
C27 C28 H28 119.6
C23 C28 H28 119.6
O1 C29 O2 120.9(4)
O1 C29 C24 125.3(4)
O2 C29 C24 113.8(4)
O2 C30 C31 106.3(4)
O2 C30 H30A 110.5
C31 C30 H30A 110.5
O2 C30 H30B 110.5
C31 C30 H30B 110.5
H30A C30 H30B 108.7
C30 C31 H31A 109.5
C30 C31 H31B 109.5
H31A C31 H31B 109.5
C30 C31 H31C 109.5
H31A C31 H31C 109.5
H31B C31 H31C 109.5
O3 C32 H32A 109.5
O3 C32 H32B 109.5
H32A C32 H32B 109.5
O3 C32 H32C 109.5
H32A C32 H32C 109.5
H32B C32 H32C 109.5
N3 C33 N4 108.5(4)
N3 C33 Ru2 121.6(3)
N4 C33 Ru2 129.7(3)
N4 C34 C35 103.0(4)
N4 C34 H34A 111.2
C35 C34 H34A 111.2
N4 C34 H34B 111.2
C35 C34 H34B 111.2
H34A C34 H34B 109.1
N3 C35 C34 102.7(3)
N3 C35 H35A 111.2
C34 C35 H35A 111.2
N3 C35 H35B 111.2
C34 C35 H35B 111.2
H35A C35 H35B 109.1
C37 C36 C41 121.8(4)
C37 C36 N4 119.1(4)
C41 C36 N4 119.0(4)
C36 C37 C38 117.4(4)
C36 C37 C42 122.1(4)
C38 C37 C42 120.5(4)
C39 C38 C37 122.3(4)
C39 C38 H38 118.8
C37 C38 H38 118.8
C38 C39 C40 118.4(4)
C38 C39 C43 121.5(4)
C40 C39 C43 120.2(4)
C41 C40 C39 121.4(4)
C41 C40 H40 119.3
C39 C40 H40 119.3
C40 C41 C36 118.7(4)
C40 C41 C44 120.2(4)
C36 C41 C44 121.0(4)
C37 C42 H42A 109.5
C37 C42 H42B 109.5
H42A C42 H42B 109.5
C37 C42 H42C 109.5
H42A C42 H42C 109.5
H42B C42 H42C 109.5
C39 C43 H43A 109.5
C39 C43 H43B 109.5
H43A C43 H43B 109.5
C39 C43 H43C 109.5
H43A C43 H43C 109.5
H43B C43 H43C 109.5
C41 C44 H44A 109.5
C41 C44 H44B 109.5
H44A C44 H44B 109.5
C41 C44 H44C 109.5
H44A C44 H44C 109.5
H44B C44 H44C 109.5
C46 C45 C50 122.1(4)
C46 C45 N3 117.7(4)
C50 C45 N3 120.0(4)
C45 C46 C47 117.7(5)
C45 C46 C51 121.9(4)
C47 C46 C51 120.4(5)
C48 C47 C46 122.2(5)
C48 C47 H47 118.9
C46 C47 H47 118.9
C49 C48 C47 118.2(5)
C49 C48 C52 121.6(5)
C47 C48 C52 120.3(5)
C48 C49 C50 122.2(5)
C48 C49 H49 118.9
C50 C49 H49 118.9
C45 C50 C49 117.6(4)
C45 C50 C53 122.3(4)
C49 C50 C53 120.1(4)
C46 C51 H51A 109.5
C46 C51 H51B 109.5
H51A C51 H51B 109.5
C46 C51 H51C 109.5
H51A C51 H51C 109.5
H51B C51 H51C 109.5
C48 C52 H52A 109.5
C48 C52 H52B 109.5
H52A C52 H52B 109.5
C48 C52 H52C 109.5
H52A C52 H52C 109.5
H52B C52 H52C 109.5
C50 C53 H53A 109.5
C50 C53 H53B 109.5
H53A C53 H53B 109.5
C50 C53 H53C 109.5
H53A C53 H53C 109.5
H53B C53 H53C 109.5
C55 C54 Ru2 128.5(3)
C55 C54 H54 115.7
Ru2 C54 H54 115.7
C60 C55 C56 118.1(4)
C60 C55 C54 116.9(4)
C56 C55 C54 125.0(4)
C59 C60 C55 121.8(4)
C59 C60 H60 119.1
C55 C60 H60 119.1
O6 C59 C60 124.5(4)
O6 C59 C58 115.8(4)
C60 C59 C58 119.7(4)
C57 C58 C59 119.3(4)
C57 C58 H58 120.4
C59 C58 H58 120.4
C58 C57 C56 121.9(4)
C58 C57 H57 119.0
C56 C57 H57 119.0
C57 C56 C55 119.1(4)
C57 C56 C61 120.6(4)
C55 C56 C61 120.2(4)
O4 C61 O5 120.7(4)
O4 C61 C56 125.2(4)
O5 C61 C56 114.1(4)
O5 C62 C63 111.8(4)
O5 C62 H62A 109.3
C63 C62 H62A 109.3
O5 C62 H62B 109.3
C63 C62 H62B 109.3
H62A C62 H62B 107.9
C62 C63 H63A 109.5
C62 C63 H63B 109.5
H63A C63 H63B 109.5
C62 C63 H63C 109.5
H63A C63 H63C 109.5
H63B C63 H63C 109.5
O6 C64 H64A 109.5
O6 C64 H64B 109.5
H64A C64 H64B 109.5
O6 C64 H64C 109.5
H64A C64 H64C 109.5
H64B C64 H64C 109.5
C1 N1 C4 122.6(3)
C1 N1 C2 112.6(3)
C4 N1 C2 124.8(3)
C1 N2 C13 126.1(4)
C1 N2 C3 112.9(3)
C13 N2 C3 121.0(3)
C33 N3 C45 127.8(4)
C33 N3 C35 112.6(4)
C45 N3 C35 119.2(4)
C33 N4 C36 127.7(4)
C33 N4 C34 112.6(4)
C36 N4 C34 119.4(3)
C22 Ru1 C1 100.72(17)
C22 Ru1 O1 90.03(16)
C1 Ru1 O1 91.65(14)
C22 Ru1 Cl1 89.9(3)
C1 Ru1 Cl1 88.3(3)
O1 Ru1 Cl1 179.9(3)
C22 Ru1 I1 88.2(7)
C1 Ru1 I1 89.7(5)
O1 Ru1 I1 177.9(6)
Cl1 Ru1 I1 2.0(9)
C22 Ru1 I2 106.88(13)
C1 Ru1 I2 152.30(12)
O1 Ru1 I2 86.07(8)
Cl1 Ru1 I2 94.0(2)
I1 Ru1 I2 93.5(6)
C54 Ru2 C33 100.83(18)
C54 Ru2 O4 89.73(15)
C33 Ru2 O4 89.83(14)
C54 Ru2 Cl2 92.62(19)
C33 Ru2 Cl2 89.45(17)
O4 Ru2 Cl2 177.63(16)
C54 Ru2 I4 103.65(13)
C33 Ru2 I4 155.09(12)
O4 Ru2 I4 85.82(8)
Cl2 Ru2 I4 93.90(15)
C54 Ru2 I3 97.0(3)
C33 Ru2 I3 84.4(3)
O4 Ru2 I3 171.8(3)
Cl2 Ru2 I3 6.2(3)
I4 Ru2 I3 97.0(3)
C65A Cl3 C65B 26.4(9)
Cl3 C65A Cl4A 107.8(7)
Cl3 C65A H65A 110.1
Cl4A C65A H65A 110.1
Cl3 C65A H65B 110.1
Cl4A C65A H65B 110.1
H65A C65A H65B 108.5
Cl4B C65B Cl3 106(2)
Cl4B C65B H65C 110.5
Cl3 C65B H65C 110.5
Cl4B C65B H65D 110.5
Cl3 C65B H65D 110.5
H65C C65B H65D 108.7
C16 C20 H20A 109.5
C16 C20 H20B 109.5
H20A C20 H20B 109.5
C16 C20 H20C 109.5
H20A C20 H20C 109.5
H20B C20 H20C 109.5

loop_
_geom_bond_atom_site_label_1
_geom_bond_atom_site_label_2
_geom_bond_distance
C1 N2 1.336(5)
C1 N1 1.342(5)
C1 Ru1 2.009(4)
O1 C29 1.236(5)
O1 Ru1 2.089(3)
C2 N1 1.479(5)
C2 C3 1.513(6)
C2 H2A 0.9900
C2 H2B 0.9900
I2 Ru1 2.6604(5)
O2 C29 1.320(5)
O2 C30 1.468(5)
C3 N2 1.477(5)
C3 H3A 0.9900
C3 H3B 0.9900
I3 Ru2 2.681(9)
O3 C27 1.375(5)
O3 C32 1.414(6)
C4 C5 1.393(6)
C4 C9 1.401(6)
C4 N1 1.432(5)
I4 Ru2 2.6804(5)
O4 C61 1.230(5)
O4 Ru2 2.077(3)
C5 C6 1.394(6)
C5 C10 1.498(6)
O5 C61 1.324(5)
O5 C62 1.464(5)
C6 C7 1.373(7)
C6 H6 0.9500
O6 C59 1.356(5)
O6 C64 1.422(5)
C7 C8 1.387(6)
C7 C11 1.504(6)
C8 C9 1.384(6)
C8 H8 0.9500
C9 C12 1.506(6)
C10 H10A 0.9800
C10 H10B 0.9800
C10 H10C 0.9800
C11 H11A 0.9800
C11 H11B 0.9800
C11 H11C 0.9800
C12 H12A 0.9800
C12 H12B 0.9800
C12 H12C 0.9800
C13 C14 1.393(6)
C13 C18 1.399(6)
C13 N2 1.425(5)
C14 C15 1.395(6)
C14 C19 1.493(7)
C15 C16 1.383(7)
C15 H15 0.9500
C16 C17 1.386(7)
C16 C20 1.513(7)
C17 C18 1.382(6)
C17 H17 0.9500
C18 C21 1.512(7)
C19 H19A 0.9800
C19 H19B 0.9800
C19 H19C 0.9800
C21 H21A 0.9800
C21 H21B 0.9800
C21 H21C 0.9800
C22 C23 1.455(6)
C22 Ru1 1.823(4)
C22 H22 0.9500
C23 C28 1.400(6)
C23 C24 1.405(6)
C24 C25 1.388(6)
C24 C29 1.464(6)
C25 C26 1.377(7)
C25 H25 0.9500
C26 C27 1.379(7)
C26 H26 0.9500
C27 C28 1.380(6)
C28 H28 0.9500
C30 C31 1.491(7)
C30 H30A 0.9900
C30 H30B 0.9900
C31 H31A 0.9800
C31 H31B 0.9800
C31 H31C 0.9800
C32 H32A 0.9800
C32 H32B 0.9800
C32 H32C 0.9800
C33 N3 1.342(5)
C33 N4 1.346(5)
C33 Ru2 2.012(4)
C34 N4 1.481(5)
C34 C35 1.516(6)
C34 H34A 0.9900
C34 H34B 0.9900
C35 N3 1.484(6)
C35 H35A 0.9900
C35 H35B 0.9900
C36 C37 1.392(6)
C36 C41 1.393(6)
C36 N4 1.426(5)
C37 C38 1.396(6)
C37 C42 1.495(6)
C38 C39 1.387(7)
C38 H38 0.9500
C39 C40 1.388(6)
C39 C43 1.505(6)
C40 C41 1.386(6)
C40 H40 0.9500
C41 C44 1.500(6)
C42 H42A 0.9800
C42 H42B 0.9800
C42 H42C 0.9800
C43 H43A 0.9800
C43 H43B 0.9800
C43 H43C 0.9800
C44 H44A 0.9800
C44 H44B 0.9800
C44 H44C 0.9800
C45 C46 1.389(6)
C45 C50 1.394(7)
C45 N3 1.432(6)
C46 C47 1.394(7)
C46 C51 1.511(7)
C47 C48 1.386(8)
C47 H47 0.9500
C48 C49 1.376(7)
C48 C52 1.518(7)
C49 C50 1.399(7)
C49 H49 0.9500
C50 C53 1.496(6)
C51 H51A 0.9800
C51 H51B 0.9800
C51 H51C 0.9800
C52 H52A 0.9800
C52 H52B 0.9800
C52 H52C 0.9800
C53 H53A 0.9800
C53 H53B 0.9800
C53 H53C 0.9800
C54 C55 1.467(6)
C54 Ru2 1.816(4)
C54 H54 0.9500
C55 C60 1.396(6)
C55 C56 1.417(6)
C60 C59 1.381(6)
C60 H60 0.9500
C59 C58 1.399(6)
C58 C57 1.371(6)
C58 H58 0.9500
C57 C56 1.395(6)
C57 H57 0.9500
C56 C61 1.464(6)
C62 C63 1.493(7)
C62 H62A 0.9900
C62 H62B 0.9900
C63 H63A 0.9800
C63 H63B 0.9800
C63 H63C 0.9800
C64 H64A 0.9800
C64 H64B 0.9800
C64 H64C 0.9800
Ru1 Cl1 2.366(8)
Ru1 I1 2.592(17)
Ru2 Cl2 2.366(5)
Cl3 C65A 1.778(12)
Cl3 C65B 1.86(3)
C65A Cl4A 1.803(13)
C65A H65A 0.9900
C65A H65B 0.9900
Cl4B C65B 1.65(4)
C65B H65C 0.9900
C65B H65D 0.9900
C20 H20A 0.9800
C20 H20B 0.9800
C20 H20C 0.9800

loop_
_geom_torsion_atom_site_label_1
_geom_torsion_atom_site_label_2
_geom_torsion_atom_site_label_3
_geom_torsion_atom_site_label_4
_geom_torsion
N1 C2 C3 N2 -5.4(4)
C9 C4 C5 C6 -4.7(6)
N1 C4 C5 C6 174.5(4)
C9 C4 C5 C10 173.5(4)
N1 C4 C5 C10 -7.3(6)
C4 C5 C6 C7 1.7(6)
C10 C5 C6 C7 -176.7(4)
C5 C6 C7 C8 1.8(7)
C5 C6 C7 C11 -177.5(4)
C6 C7 C8 C9 -2.5(7)
C11 C7 C8 C9 176.9(4)
C7 C8 C9 C4 -0.4(6)
C7 C8 C9 C12 -179.8(4)
C5 C4 C9 C8 4.1(6)
N1 C4 C9 C8 -175.1(4)
C5 C4 C9 C12 -176.5(4)
N1 C4 C9 C12 4.3(6)
C18 C13 C14 C15 -2.6(6)
N2 C13 C14 C15 179.2(4)
C18 C13 C14 C19 177.3(4)
N2 C13 C14 C19 -0.9(6)
C13 C14 C15 C16 2.4(6)
C19 C14 C15 C16 -177.5(4)
C14 C15 C16 C17 -0.5(7)
C14 C15 C16 C20 -179.3(4)
C15 C16 C17 C18 -1.3(7)
C20 C16 C17 C18 177.5(5)
C16 C17 C18 C13 1.1(7)
C16 C17 C18 C21 -179.0(4)
C14 C13 C18 C17 0.9(6)
N2 C13 C18 C17 179.1(4)
C14 C13 C18 C21 -179.0(4)
N2 C13 C18 C21 -0.9(6)
Ru1 C22 C23 C28 -170.4(3)
Ru1 C22 C23 C24 7.3(7)
C28 C23 C24 C25 1.0(7)
C22 C23 C24 C25 -176.6(4)
C28 C23 C24 C29 -177.6(4)
C22 C23 C24 C29 4.8(7)
C23 C24 C25 C26 -0.8(8)
C29 C24 C25 C26 177.8(5)
C24 C25 C26 C27 0.0(9)
C32 O3 C27 C26 178.9(5)
C32 O3 C27 C28 -1.2(7)
C25 C26 C27 O3 -179.5(5)
C25 C26 C27 C28 0.5(8)
O3 C27 C28 C23 179.8(4)
C26 C27 C28 C23 -0.3(7)
C24 C23 C28 C27 -0.5(7)
C22 C23 C28 C27 177.4(4)
Ru1 O1 C29 O2 173.0(3)
Ru1 O1 C29 C24 -8.2(6)
C30 O2 C29 O1 -1.8(6)
C30 O2 C29 C24 179.3(4)
C25 C24 C29 O1 177.8(4)
C23 C24 C29 O1 -3.6(7)
C25 C24 C29 O2 -3.3(6)
C23 C24 C29 O2 175.3(4)
C29 O2 C30 C31 -169.6(4)
N4 C34 C35 N3 7.0(4)
C41 C36 C37 C38 1.5(6)
N4 C36 C37 C38 177.5(4)
C41 C36 C37 C42 -178.4(4)
N4 C36 C37 C42 -2.4(6)
C36 C37 C38 C39 0.3(6)
C42 C37 C38 C39 -179.8(4)
C37 C38 C39 C40 -0.7(7)
C37 C38 C39 C43 179.7(4)
C38 C39 C40 C41 -0.6(7)
C43 C39 C40 C41 179.0(4)
C39 C40 C41 C36 2.3(6)
C39 C40 C41 C44 -176.1(4)
C37 C36 C41 C40 -2.8(6)
N4 C36 C41 C40 -178.8(4)
C37 C36 C41 C44 175.7(4)
N4 C36 C41 C44 -0.3(6)
C50 C45 C46 C47 -0.2(7)
N3 C45 C46 C47 173.7(5)
C50 C45 C46 C51 178.5(5)
N3 C45 C46 C51 -7.7(7)
C45 C46 C47 C48 -0.1(8)
C51 C46 C47 C48 -178.8(5)
C46 C47 C48 C49 1.0(9)
C46 C47 C48 C52 -179.7(5)
C47 C48 C49 C50 -1.7(8)
C52 C48 C49 C50 179.0(5)
C46 C45 C50 C49 -0.5(7)
N3 C45 C50 C49 -174.2(4)
C46 C45 C50 C53 178.7(4)
N3 C45 C50 C53 5.1(7)
C48 C49 C50 C45 1.5(8)
C48 C49 C50 C53 -177.8(5)
Ru2 C54 C55 C60 -171.2(3)
Ru2 C54 C55 C56 7.3(6)
C56 C55 C60 C59 -0.5(6)
C54 C55 C60 C59 178.1(4)
C64 O6 C59 C60 -2.5(6)
C64 O6 C59 C58 177.7(4)
C55 C60 C59 O6 179.8(4)
C55 C60 C59 C58 -0.4(6)
O6 C59 C58 C57 -179.2(4)
C60 C59 C58 C57 1.0(6)
C59 C58 C57 C56 -0.7(7)
C58 C57 C56 C55 -0.2(6)
C58 C57 C56 C61 178.4(4)
C60 C55 C56 C57 0.9(6)
C54 C55 C56 C57 -177.7(4)
C60 C55 C56 C61 -177.7(4)
C54 C55 C56 C61 3.7(6)
Ru2 O4 C61 O5 172.9(3)
Ru2 O4 C61 C56 -9.4(6)
C62 O5 C61 O4 -1.0(6)
C62 O5 C61 C56 -179.0(4)
C57 C56 C61 O4 179.4(4)
C55 C56 C61 O4 -2.1(7)
C57 C56 C61 O5 -2.8(6)
C55 C56 C61 O5 175.7(4)
C61 O5 C62 C63 -78.5(5)
N2 C1 N1 C4 177.1(4)
Ru1 C1 N1 C4 -0.7(6)
N2 C1 N1 C2 -2.5(5)
Ru1 C1 N1 C2 179.7(3)
C5 C4 N1 C1 -73.4(5)
C9 C4 N1 C1 105.8(5)
C5 C4 N1 C2 106.1(5)
C9 C4 N1 C2 -74.6(5)
C3 C2 N1 C1 5.1(5)
C3 C2 N1 C4 -174.4(4)
N1 C1 N2 C13 -179.4(4)
Ru1 C1 N2 C13 -2.0(7)
N1 C1 N2 C3 -1.5(5)
Ru1 C1 N2 C3 176.0(3)
C14 C13 N2 C1 -85.6(6)
C18 C13 N2 C1 96.2(5)
C14 C13 N2 C3 96.6(5)
C18 C13 N2 C3 -81.6(5)
C2 C3 N2 C1 4.5(5)
C2 C3 N2 C13 -177.4(4)
N4 C33 N3 C45 177.5(4)
Ru2 C33 N3 C45 2.8(6)
N4 C33 N3 C35 5.1(5)
Ru2 C33 N3 C35 -169.6(3)
C46 C45 N3 C33 109.9(5)
C50 C45 N3 C33 -76.2(6)
C46 C45 N3 C35 -78.2(5)
C50 C45 N3 C35 95.8(5)
C34 C35 N3 C33 -7.8(5)
C34 C35 N3 C45 179.1(4)
N3 C33 N4 C36 173.3(4)
Ru2 C33 N4 C36 -12.5(6)
N3 C33 N4 C34 0.0(5)
Ru2 C33 N4 C34 174.1(3)
C37 C36 N4 C33 104.6(5)
C41 C36 N4 C33 -79.3(5)
C37 C36 N4 C34 -82.4(5)
C41 C36 N4 C34 93.7(5)
C35 C34 N4 C33 -4.7(5)
C35 C34 N4 C36 -178.7(4)
C23 C22 Ru1 C1 -105.0(4)
C23 C22 Ru1 O1 -13.3(4)
C23 C22 Ru1 Cl1 166.8(4)
C23 C22 Ru1 I1 165.7(7)
C23 C22 Ru1 I2 72.6(4)
N2 C1 Ru1 C22 17.8(5)
N1 C1 Ru1 C22 -165.0(3)
N2 C1 Ru1 O1 -72.6(4)
N1 C1 Ru1 O1 104.6(3)
N2 C1 Ru1 Cl1 107.3(5)
N1 C1 Ru1 Cl1 -75.5(5)
N2 C1 Ru1 I1 105.9(8)
N1 C1 Ru1 I1 -76.9(7)
N2 C1 Ru1 I2 -157.3(3)
N1 C1 Ru1 I2 19.9(5)
C29 O1 Ru1 C22 14.5(4)
C29 O1 Ru1 C1 115.2(4)
C29 O1 Ru1 Cl1 40(100)
C29 O1 Ru1 I1 -16(17)
C29 O1 Ru1 I2 -92.4(3)
C55 C54 Ru2 C33 -102.7(4)
C55 C54 Ru2 O4 -12.9(4)
C55 C54 Ru2 Cl2 167.4(4)
C55 C54 Ru2 I4 72.8(4)
C55 C54 Ru2 I3 171.8(4)
N3 C33 Ru2 C54 -165.4(3)
N4 C33 Ru2 C54 21.0(4)
N3 C33 Ru2 O4 104.9(3)
N4 C33 Ru2 O4 -68.6(4)
N3 C33 Ru2 Cl2 -72.9(3)
N4 C33 Ru2 Cl2 113.6(4)
N3 C33 Ru2 I4 25.2(5)
N4 C33 Ru2 I4 -148.3(3)
N3 C33 Ru2 I3 -69.4(4)
N4 C33 Ru2 I3 117.1(5)
C61 O4 Ru2 C54 14.8(4)
C61 O4 Ru2 C33 115.7(4)
C61 O4 Ru2 Cl2 -172(4)
C61 O4 Ru2 I4 -88.9(4)
C61 O4 Ru2 I3 160(2)
C65B Cl3 C65A Cl4A 56(3)
C65A Cl3 C65B Cl4B -36(2)
